data_6000236
loop_
_publ_author_name
'Ochando, L. E.'
'Casanova, J. M.'
'Esteve, V. J.'
'Revent\'os, M. M.'
'Amig\'o, J. M.'

_publ_section_title
;
 Rietveld crystal structure refinement of tennantite,
 Cu~6~(Cu~0.48~Fe~5.52~)As~4~S~13~
;
_journal_coden_ASTM AQIEFZ
_journal_name_full 'Anales de Quimica International Edition'
_journal_page_first 359
_journal_page_last 362
_journal_volume 94
_journal_year 1998
_chemical_compound_source 'Villahermosa del R\'io, Castell\'on, Spain'
_chemical_formula_sum 'As4 Cu6.48 Fe5.52 S13'
_chemical_name_mineral tennantite
_space_group_IT_number 217
_space_group_name_Hall 'I -4 2 3'
_space_group_name_H-M_alt 'I -4 3 m'
_cell_angle_alpha 90
_cell_angle_beta 90
_cell_angle_gamma 90
_cell_formula_units_Z 2
_cell_length_a 10.2157(2)
_cell_length_b 10.2157(2)
_cell_length_c 10.2157(2)
_cell_volume 1066.12
_pd_proc_ls_prof_R_factor 0.0426
_pd_proc_ls_prof_wR_factor 0.0544
_refine_ls_R_factor_all 0.1739
_refine_ls_R_I_factor 0.1266
_cod_database_code 6000236

loop_
_space_group_symop_id
_space_group_symop_operation_xyz
1 x,y,z
2 y,-x,-z
3 -x,-y,z
4 -y,x,-z
5 x,-y,-z
6 -y,-x,z
7 -x,y,-z
8 y,x,z
9 z,x,y
10 x,-z,-y
11 -z,-x,y
12 -x,z,-y
13 z,-x,-y
14 -x,-z,y
15 -z,x,-y
16 x,z,y
17 y,z,x
18 y,-z,-x
19 -z,-y,x
20 -y,z,-x
21 z,y,x
22 -y,-z,x
23 -z,y,-x
24 z,-y,-x
25 x+1/2,y+1/2,z+1/2
26 y+1/2,-x+1/2,-z+1/2
27 -x+1/2,-y+1/2,z+1/2
28 -y+1/2,x+1/2,-z+1/2
29 x+1/2,-y+1/2,-z+1/2
30 -y+1/2,-x+1/2,z+1/2
31 -x+1/2,y+1/2,-z+1/2
32 y+1/2,x+1/2,z+1/2
33 z+1/2,x+1/2,y+1/2
34 x+1/2,-z+1/2,-y+1/2
35 -z+1/2,-x+1/2,y+1/2
36 -x+1/2,z+1/2,-y+1/2
37 z+1/2,-x+1/2,-y+1/2
38 -x+1/2,-z+1/2,y+1/2
39 -z+1/2,x+1/2,-y+1/2
40 x+1/2,z+1/2,y+1/2
41 y+1/2,z+1/2,x+1/2
42 y+1/2,-z+1/2,-x+1/2
43 -z+1/2,-y+1/2,x+1/2
44 -y+1/2,z+1/2,-x+1/2
45 z+1/2,y+1/2,x+1/2
46 -y+1/2,-z+1/2,x+1/2
47 -z+1/2,y+1/2,-x+1/2
48 z+1/2,-y+1/2,-x+1/2

loop_
_atom_site_label
_atom_site_type_symbol
_atom_site_fract_x
_atom_site_fract_y
_atom_site_fract_z
_atom_site_occupancy
_atom_site_disorder_group
_atom_site_disorder_assembly
Cu(1) Cu 0.25 0.5 0 1 . .
Cu(2) Cu 0.2161(4) 0 0 0.08 1 A
Fe(2) Fe 0.2161(4) 0 0 0.92 2 A
As As 0.2596(4) 0.2596(4) 0.2596(4) 1 . .
S(1) S 0.1108(7) 0.1108(7) 0.3580(11) 1 . .
S(2) S 0 0 0 1 . .
